data_4303427
loop_
_publ_author_name
'Alicea A. Leitch'
'Xueyang Yu'
'Craig M. Robertson'
'Richard A. Secco'
'John S. Tse'
'Richard T. Oakley'

_publ_contact_author_email oakley@uwaterloo.ca
_publ_contact_author_name 'Professor Richard Oakley'
_publ_section_title
;
Isostructural Bis-1,2,3-Thiaselenazolyl Dimers
;
_journal_name_full 'Inorganic Chemistry'
_journal_page_first 9874
_journal_page_last 9882
_journal_paper_doi 10.1021/ic901563n
_journal_volume 48
_journal_year 2009
_chemical_formula_moiety 'C14 H12 N6 S4 Se4'
_chemical_formula_sum 'C14 H12 N6 S4 Se4'
_chemical_formula_weight 708.42
_chemical_name_common MeBPTSMe
_chemical_name_systematic ' ?'
_space_group_IT_number 14
_symmetry_cell_setting monoclinic
_symmetry_space_group_name_Hall '-P 2ybc'
_symmetry_space_group_name_H-M 'P 1 21/c 1'
_cell_angle_alpha 90.0
_cell_angle_beta 100.772(16)
_cell_angle_gamma 90.0
_cell_formula_units_Z 2
_cell_length_a 4.2797(5)
_cell_length_b 13.4739(17)
_cell_length_c 17.6545(17)
_cell_measurement_temperature 293(2)
_cell_volume 1000.1(2)
_computing_structure_refinement GSAS
_diffrn_ambient_temperature 293(2)
_diffrn_radiation_polarisn_ratio 0.5
_diffrn_radiation_probe x-ray
_diffrn_radiation_type 'Cu K\a'
_exptl_absorpt_correction_T_max 1.00000
_exptl_absorpt_correction_T_min 1.00000
_exptl_absorpt_process_details
;   GSAS Absorption/surface roughness correction: function number 0
 No correction is applied.
;
_exptl_crystal_colour black
_exptl_crystal_density_diffrn 2.352
_pd_calc_method 'Rietveld Refinement'
_pd_instr_location ' ?'
_pd_meas_2theta_range_inc 0.029
_pd_meas_2theta_range_max 112.66901
_pd_meas_2theta_range_min 0.294
_pd_phase_name 'Monoclinic MeBPTSMe powder'
_pd_proc_2theta_range_inc 0.029
_pd_proc_2theta_range_max 112.6845
_pd_proc_2theta_range_min 0.3095
_pd_proc_info_datetime 2009-01-19T12:02:05
_pd_proc_info_excluded_regions ' ?'
_pd_proc_ls_background_function
;   GSAS Background function number 1 with  6 terms.
 Shifted Chebyshev function of 1st kind
      1:    29236.1     2:   -5863.33     3:   -883.718     4:   -1360.03    
      5:   -917.363     6:   -435.554    
;
_pd_proc_ls_peak_cutoff 0.00100
_pd_proc_ls_profile_function
;
 CW Profile function number 3 with  19 terms
 Pseudovoigt profile coefficients as parameterized in
 P. Thompson, D.E. Cox & J.B. Hastings (1987). J. Appl. Cryst.,20,79-83.
 Asymmetry correction of L.W. Finger, D.E. Cox & A. P. Jephcoat (1994).
 J. Appl. Cryst.,27,892-900.
 Peak tails are ignored  where the intensity is below 0.0010 times the peak
   Aniso. broadening axis   0.0   0.0   1.0
;
_pd_proc_ls_prof_R_factor 0.0601
_pd_proc_ls_prof_wR_expected 0.0000
_pd_proc_ls_prof_wR_factor 0.0886
_pd_spec_mounting ' ?'
_refine_ls_matrix_type full
_refine_ls_number_parameters 1
_refine_ls_number_restraints 0
_refine_ls_R_Fsqd_factor 0.12879
_refine_ls_shift/su_max 0.00
_refine_ls_shift/su_mean 0.00
_cod_data_source_file ic901563n_si_002.cif
_cod_data_source_block MeBPTSMe_sigma_dimer
_cod_depositor_comments
;
The following automatic conversions were performed:
'_geom_bond_publ_flag' value 'N' changed to 'n' according to
'/home/saulius/struct/CIF-dictionaries/cif_core.dic' dictionary named
'cif_core.dic' version 2.4.1 from 2010-06-29 (24
times).

'_geom_angle_publ_flag' value 'N' changed to 'n' according to
'/home/saulius/struct/CIF-dictionaries/cif_core.dic' dictionary named
'cif_core.dic' version 2.4.1 from 2010-06-29 (35 times).

Automatic conversion script
Id: cif_fix_enum 1527 2010-12-29 10:47:43Z saulius 
;
_cod_database_code 4303427
_gsas_exptl_extinct_corr_t_min 1.00000
_gsas_exptl_extinct_corr_t_max 1.00000

loop_
_symmetry_equiv_pos_site_id
_symmetry_equiv_pos_as_xyz
1 +x,+y,+z
2 -x,+y+1/2,-z+1/2
-1 -x,-y,-z
-2 +x,-y+1/2,+z+1/2

loop_
_atom_site_type_symbol
_atom_site_label
_atom_site_fract_x
_atom_site_fract_y
_atom_site_fract_z
_atom_site_occupancy
_atom_site_thermal_displace_type
_atom_site_U_iso_or_equiv
_atom_site_symmetry_multiplicity
_atom_site_refinement_flags
Se Se2 0.5365 0.9729 0.0697 1.0 Uiso 0.0127 4 G
Se Se1 -0.4176 0.4818 0.1099 1.0 Uiso 0.0127 4 G
S S1 -0.1722 0.5541 0.2182 1.0 Uiso 0.0127 4 G
S S2 0.5693 0.8787 0.2112 1.0 Uiso 0.0127 4 G
N N3 0.284 0.867 0.0385 1.0 Uiso 0.0127 4 G
N N1 -0.2818 0.5767 0.0501 1.0 Uiso 0.0127 4 G
N N2 0.0039 0.7233 0.0477 1.0 Uiso 0.0127 4 G
C C6 -0.09 0.7274 -0.0366 1.0 Uiso 0.0127 4 G
C C3 0.2054 0.7995 0.0839 1.0 Uiso 0.0127 4 G
C C2 -0.1073 0.647 0.0873 1.0 Uiso 0.0127 4 G
C C1 -0.0204 0.6489 0.1704 1.0 Uiso 0.0127 4 G
C C4 0.2999 0.7949 0.168 1.0 Uiso 0.0127 4 G
C C5 0.1713 0.7213 0.2079 1.0 Uiso 0.0127 4 G
C C7 0.2414 0.7199 0.2936 1.0 Uiso 0.0127 4 G
H H6A -0.3168 0.7338 -0.0503 1.0 Uiso 0.0127 4 G
H H6B 0.0089 0.7834 -0.056 1.0 Uiso 0.0127 4 G
H H7A 0.0304 0.7011 0.3147 1.0 Uiso 0.0127 4 G
H H7B 0.3222 0.7915 0.3146 1.0 Uiso 0.0127 4 G
H H6C -0.024 0.6678 -0.0587 1.0 Uiso 0.0127 4 G
H H7C 0.4219 0.6661 0.313 1.0 Uiso 0.0127 4 G

loop_
_atom_type_symbol
_atom_type_number_in_cell
_atom_type_scat_dispersion_real
_atom_type_scat_dispersion_imag
_atom_type_scat_Cromer_Mann_a1
_atom_type_scat_Cromer_Mann_a2
_atom_type_scat_Cromer_Mann_a3
_atom_type_scat_Cromer_Mann_a4
_atom_type_scat_Cromer_Mann_b1
_atom_type_scat_Cromer_Mann_b2
_atom_type_scat_Cromer_Mann_b3
_atom_type_scat_Cromer_Mann_b4
_atom_type_scat_Cromer_Mann_c
_atom_type_scat_source
Se 8.0 0.000 0.000 17.0006 2.40980 5.81960 0.27260 3.97310 15.2372 4.35430 43.8163 2.84090 International_Tables_Vol_C
S 8.0 0.000 0.000 6.90530 1.46790 5.20340 22.2151 1.43790 0.25360 1.58630 56.1720 0.86690 International_Tables_Vol_C
N 12.0 0.000 0.000 12.2126 0.00570 3.13220 9.89330 2.01250 28.9975 1.16630 0.58260 -11.529 International_Tables_Vol_C
C 28.0 0.000 0.000 2.31000 20.8439 1.02000 10.2075 1.58860 0.56870 0.86500 51.6512 0.21560 International_Tables_Vol_C
H 24.0 0.000 0.000 0.49300 10.5109 0.32291 26.1257 0.14019 3.14236 0.04081 57.7997 0.00304 International_Tables_Vol_C

loop_
_diffrn_radiation_wavelength
1.540560

loop_
_geom_angle_atom_site_label_1
_geom_angle_atom_site_label_2
_geom_angle_atom_site_label_3
_geom_angle
_geom_angle_site_symmetry_1
_geom_angle_site_symmetry_2
_geom_angle_site_symmetry_3
_geom_angle_publ_flag
Se2 Se2 N3 88.476 -1_675 . 1_555 n
S1 Se1 N1 92.304 1_555 . 1_555 n
Se1 S1 C1 93.685 1_555 . 1_555 n
Se2 N3 C3 124.947 1_555 . 1_555 n
Se1 N1 C2 115.627 1_555 . 1_555 n
C6 N2 C3 117.321 1_555 . 1_555 n
C6 N2 C2 119.180 1_555 . 1_555 n
C3 N2 C2 123.498 1_555 . 1_555 n
N2 C6 H6A 109.347 1_555 . 1_555 n
N2 C6 H6B 109.639 1_555 . 1_555 n
N2 C6 H6C 109.605 1_555 . 1_555 n
H6A C6 H6B 109.420 1_555 . 1_555 n
H6A C6 H6C 109.515 1_555 . 1_555 n
H6B C6 H6C 109.303 1_555 . 1_555 n
N3 C3 N2 115.868 1_555 . 1_555 n
N3 C3 C4 126.956 1_555 . 1_555 n
N2 C3 C4 117.171 1_555 . 1_555 n
N1 C2 N2 120.394 1_555 . 1_555 n
N1 C2 C1 122.575 1_555 . 1_555 n
N2 C2 C1 117.031 1_555 . 1_555 n
S1 C1 C2 115.785 1_555 . 1_555 n
S1 C1 C5 122.685 1_555 . 1_555 n
C2 C1 C5 121.530 1_555 . 1_555 n
S2 C4 C3 117.692 1_555 . 1_555 n
S2 C4 C5 123.358 1_555 . 1_555 n
C3 C4 C5 118.932 1_555 . 1_555 n
C1 C5 C4 121.613 1_555 . 1_555 n
C1 C5 C7 118.272 1_555 . 1_555 n
C4 C5 C7 120.115 1_555 . 1_555 n
C5 C7 H7A 109.544 1_555 . 1_555 n
C5 C7 H7B 109.428 1_555 . 1_555 n
C5 C7 H7C 109.348 1_555 . 1_555 n
H7A C7 H7B 109.439 1_555 . 1_555 n
H7A C7 H7C 109.554 1_555 . 1_555 n
H7B C7 H7C 109.514 1_555 . 1_555 n

loop_
_geom_bond_atom_site_label_1
_geom_bond_atom_site_label_2
_geom_bond_distance
_geom_bond_site_symmetry_1
_geom_bond_site_symmetry_2
_geom_bond_publ_flag
Se2 Se2 2.52987 . -1_675 n
Se2 S2 2.78211 . 1_555 n
Se2 N3 1.81237 . 1_555 n
Se1 S1 2.22645 . 1_555 n
Se1 N1 1.82119 . 1_555 n
S1 C1 1.72357 . 1_555 n
S2 C4 1.69033 . 1_555 n
N3 C3 1.29751 . 1_555 n
N1 C2 1.30497 . 1_555 n
N2 C6 1.46831 . 1_555 n
N2 C3 1.41430 . 1_555 n
N2 C2 1.37714 . 1_555 n
C6 H6A 0.95934 . 1_555 n
C6 H6B 0.95915 . 1_555 n
C6 H6C 0.95817 . 1_555 n
C3 C4 1.46541 . 1_555 n
C2 C1 1.44477 . 1_555 n
C1 C5 1.36382 . 1_555 n
C4 C3 1.46541 . 1_555 n
C4 C5 1.38833 . 1_555 n
C5 C7 1.48655 . 1_555 n
C7 H7A 1.06964 . 1_555 n
C7 H7B 1.06762 . 1_555 n
C7 H7C 1.06800 . 1_555 n
